data_7232413
loop_
_publ_author_name
'Le Gal, Yann'
'Colas, Adrien'
'Barri\`ere, Fr\'ed\'eric'
'Dorcet, Vincent'
'Roisnel, Thierry'
'Lorcy, Dominique'

_publ_section_title
;
 Halogen and chalcogen-bonding interactions in sulphur-rich \p-electron
 acceptors
;
_journal_issue 12
_journal_name_full CrystEngComm
_journal_page_first 1934
_journal_paper_doi 10.1039/C8CE02046A
_journal_volume 21
_journal_year 2019
_chemical_compound_source 'synthesis as described'
_chemical_formula_moiety 'C18 H8 I2 N2 S6'
_chemical_formula_sum 'C18 H8 I2 N2 S6'
_chemical_formula_weight 698.42
_space_group_crystal_system triclinic
_space_group_IT_number 2
_space_group_name_Hall '-P 1'
_space_group_name_H-M_alt 'P -1'
_symmetry_space_group_name_Hall '-P 1'
_symmetry_space_group_name_H-M 'P -1'
_atom_sites_solution_hydrogens geom
_audit_update_record
;
2019-01-14 deposited with the CCDC.    2019-02-20 downloaded from the CCDC.
;
_cell_angle_alpha 117.141(4)
_cell_angle_beta 95.478(5)
_cell_angle_gamma 100.638(5)
_cell_formula_units_Z 4
_cell_length_a 12.5260(18)
_cell_length_b 14.352(2)
_cell_length_c 14.522(2)
_cell_measurement_reflns_used 9983
_cell_measurement_temperature 150
_cell_measurement_theta_max 27.43
_cell_measurement_theta_min 2.30
_cell_measurement_wavelength 0.71073
_cell_volume 2234.6(6)
_computing_cell_refinement 'APEX3 (Bruker, 2015); SAINT (Bruker, 2014)'
_computing_data_collection 'SAINT (Bruker, 2014)'
_computing_data_reduction 'SAINT (Bruker, 2014)'
_computing_molecular_graphics 'SXGRAPH (Farrugia, 1999), Mercury (CSD, 2016)'
_computing_publication_material 'CRYSCALC (T. Roisnel, local program, 2017)'
_computing_structure_refinement 'SHELXL-2016/6 (Sheldrick, 2016)'
_computing_structure_solution 'SHELXT (Sheldrick, 2015)'
_diffrn_ambient_temperature 150
_diffrn_detector '(CMOS) PHOTON 100'
_diffrn_measured_fraction_theta_full 0.998
_diffrn_measured_fraction_theta_max 0.997
_diffrn_measurement_device_type 'D8 VENTURE Bruker AXS'
_diffrn_measurement_method 'rotation images'
_diffrn_radiation_monochromator 'multilayer monochromator'
_diffrn_radiation_probe x-ray
_diffrn_radiation_source 'Incoatec microfocus sealed tube'
_diffrn_radiation_type MoK\a
_diffrn_radiation_wavelength 0.71073
_diffrn_reflns_av_R_equivalents 0.1050
_diffrn_reflns_av_unetI/netI 0.0758
_diffrn_reflns_limit_h_max 16
_diffrn_reflns_limit_h_min -16
_diffrn_reflns_limit_k_max 18
_diffrn_reflns_limit_k_min -18
_diffrn_reflns_limit_l_max 18
_diffrn_reflns_limit_l_min -18
_diffrn_reflns_number 51086
_diffrn_reflns_theta_full 25.242
_diffrn_reflns_theta_max 27.483
_diffrn_reflns_theta_min 3.073
_exptl_absorpt_coefficient_mu 3.384
_exptl_absorpt_correction_T_max 0.935
_exptl_absorpt_correction_T_min 0.774
_exptl_absorpt_correction_type multi-scan
_exptl_absorpt_process_details
;
  [Sheldrick, G.M. (2014). SADABS Bruker AXS Inc., Madison, Wisconsin, USA]
;
_exptl_crystal_colour black
_exptl_crystal_density_diffrn 2.076
_exptl_crystal_description stick
_exptl_crystal_F_000 1328
_exptl_crystal_size_max 0.200
_exptl_crystal_size_mid 0.050
_exptl_crystal_size_min 0.020
_refine_diff_density_max 5.516
_refine_diff_density_min -3.680
_refine_diff_density_rms 0.325
_refine_ls_extinction_method none
_refine_ls_goodness_of_fit_ref 1.079
_refine_ls_hydrogen_treatment constr
_refine_ls_matrix_type full
_refine_ls_number_parameters 337
_refine_ls_number_reflns 10225
_refine_ls_number_restraints 0
_refine_ls_restrained_S_all 1.079
_refine_ls_R_factor_all 0.1793
_refine_ls_R_factor_gt 0.1160
_refine_ls_shift/su_max 0.001
_refine_ls_shift/su_mean 0.000
_refine_ls_structure_factor_coef Fsqd
_refine_ls_weighting_details 'w=1/[\s^2^(Fo^2^)+(0.1722P)^2^+58.2156P] where P=(Fo^2^+2Fc^2^)/3'
_refine_ls_weighting_scheme calc
_refine_ls_wR_factor_gt 0.3164
_refine_ls_wR_factor_ref 0.3626
_reflns_Friedel_coverage 0.000
_reflns_number_gt 6098
_reflns_number_total 10225
_reflns_threshold_expression >2sigma(I)
_cod_data_source_file c8ce02046a1.cif
_cod_data_source_block compound4c
_cod_depositor_comments 'Adding full bibliography for 7232411--7232414.cif.'
_cod_original_cell_volume 2234.7(6)
_cod_database_code 7232413

loop_
_space_group_symop_operation_xyz
'x, y, z'
'-x, -y, -z'

loop_
_atom_site_label
_atom_site_type_symbol
_atom_site_fract_x
_atom_site_fract_y
_atom_site_fract_z
_atom_site_U_iso_or_equiv
_atom_site_adp_type
_atom_site_occupancy
_atom_site_site_symmetry_order
_atom_site_calc_flag
_atom_site_refinement_flags_posn
_atom_site_refinement_flags_adp
I1 I 0.66254(10) 0.30737(10) 0.80221(10) 0.0514(4) Uani 1 1 d . .
I2 I 0.10613(16) 0.38873(19) 0.62823(16) 0.1068(8) Uani 1 1 d . .
S1 S 0.7235(3) 0.6109(3) 1.1115(3) 0.0326(8) Uani 1 1 d . .
S2 S 0.5329(2) 0.6180(3) 0.9793(3) 0.0247(7) Uani 1 1 d . .
S3 S 0.6752(3) 0.5229(5) 0.7089(3) 0.0546(13) Uani 1 1 d . .
S4 S 0.4639(3) 0.5598(5) 0.6510(3) 0.0580(15) Uani 1 1 d . .
S5 S 0.3163(3) 0.6485(3) 0.9185(3) 0.0309(8) Uani 1 1 d . .
S6 S 0.2841(6) 0.5889(11) 0.5258(4) 0.144(5) Uani 1 1 d . .
C1 C 0.8094(6) 0.4265(8) 0.8522(10) 0.0480(18) Uani 1 1 d G .
C2 C 0.9094(8) 0.3980(7) 0.8404(9) 0.0480(18) Uani 1 1 d G .
H2 H 0.910105 0.323805 0.808091 0.058 Uiso 1 1 calc R U
C3 C 1.0083(6) 0.4780(8) 0.8759(9) 0.0480(18) Uani 1 1 d G .
H3 H 1.076609 0.458512 0.867888 0.058 Uiso 1 1 calc R U
C4 C 1.0072(6) 0.5865(7) 0.9232(9) 0.0480(18) Uani 1 1 d G .
H4 H 1.074771 0.641229 0.947514 0.058 Uiso 1 1 calc R U
C5 C 0.9072(8) 0.6151(7) 0.9350(9) 0.0480(18) Uani 1 1 d G .
H5 H 0.906429 0.689240 0.967344 0.058 Uiso 1 1 calc R U
C6 C 0.8083(6) 0.5350(8) 0.8995(10) 0.0480(18) Uani 1 1 d G .
N7 N 0.7058(8) 0.5656(10) 0.9090(9) 0.030(3) Uani 1 1 d . .
C8 C 0.6649(10) 0.5962(11) 0.9994(11) 0.027(3) Uani 1 1 d . .
C9 C 0.6404(11) 0.5599(13) 0.8234(11) 0.033(3) Uani 1 1 d . .
C10 C 0.5378(10) 0.5882(12) 0.8504(11) 0.029(3) Uani 1 1 d . .
C11 C 0.4563(11) 0.5911(13) 0.7829(11) 0.033(3) Uani 1 1 d . .
C12 C 0.3540(11) 0.6186(12) 0.8057(10) 0.030(3) Uani 1 1 d . .
N13 N 0.2923(10) 0.6185(14) 0.7226(10) 0.050(4) Uani 1 1 d . .
C14 C 0.3361(14) 0.591(2) 0.6318(11) 0.068(7) Uani 1 1 d . .
C16 C 0.1840(6) 0.6346(11) 0.7234(10) 0.062(2) Uani 1 1 d G .
C17 C 0.1735(7) 0.7401(10) 0.7631(10) 0.062(2) Uani 1 1 d G .
H17 H 0.237933 0.798849 0.790065 0.075 Uiso 1 1 calc R U
C18 C 0.0689(9) 0.7595(9) 0.7633(10) 0.062(2) Uani 1 1 d G .
H18 H 0.061733 0.831615 0.790412 0.075 Uiso 1 1 calc R U
C19 C -0.0253(6) 0.6735(11) 0.7238(10) 0.062(2) Uani 1 1 d G .
H19 H -0.096861 0.686844 0.723956 0.075 Uiso 1 1 calc R U
C20 C -0.0149(7) 0.5681(10) 0.6841(10) 0.062(2) Uani 1 1 d G .
H20 H -0.079257 0.509307 0.657154 0.075 Uiso 1 1 calc R U
C21 C 0.0898(9) 0.5486(9) 0.6839(10) 0.062(2) Uani 1 1 d G .
I11 I 0.78443(11) 0.12401(11) -0.06532(11) 0.0568(4) Uani 1 1 d . .
I12 I 0.75952(18) 0.13747(16) 0.47459(16) 0.0921(6) Uani 1 1 d . .
S11 S 0.4901(3) -0.1376(4) -0.2142(3) 0.0396(9) Uani 1 1 d . .
S12 S 0.8918(3) -0.1056(4) -0.0214(3) 0.0371(9) Uani 1 1 d . .
S13 S 0.5543(3) -0.1165(3) -0.0025(3) 0.0265(7) Uani 1 1 d . .
S14 S 0.8655(3) -0.1083(3) 0.1777(3) 0.0283(7) Uani 1 1 d . .
S15 S 0.9221(3) -0.1229(4) 0.3722(3) 0.0445(10) Uani 1 1 d . .
S16 S 0.5312(3) -0.1066(3) 0.2004(3) 0.0317(8) Uani 1 1 d . .
C51 C 0.7901(9) -0.0150(9) -0.1957(7) 0.054(2) Uani 1 1 d G .
C52 C 0.8378(8) -0.0096(9) -0.2763(8) 0.054(2) Uani 1 1 d G .
H52 H 0.870777 0.058758 -0.269847 0.065 Uiso 1 1 calc R U
C53 C 0.8372(9) -0.1044(10) -0.3663(7) 0.054(2) Uani 1 1 d G .
H53 H 0.869822 -0.100781 -0.421442 0.065 Uiso 1 1 calc R U
C54 C 0.7889(9) -0.2045(9) -0.3758(7) 0.054(2) Uani 1 1 d G .
H54 H 0.788558 -0.269279 -0.437313 0.065 Uiso 1 1 calc R U
C55 C 0.7412(8) -0.2098(9) -0.2951(8) 0.054(2) Uani 1 1 d G .
H55 H 0.708248 -0.278240 -0.301589 0.065 Uiso 1 1 calc R U
C56 C 0.7418(8) -0.1151(10) -0.2051(7) 0.054(2) Uani 1 1 d G .
N57 N 0.6958(9) -0.1190(11) -0.1214(9) 0.030(3) Uani 1 1 d . .
C58 C 0.5840(10) -0.1277(12) -0.1211(10) 0.027(3) Uani 1 1 d . .
C59 C 0.7591(10) -0.1130(11) -0.0342(10) 0.025(3) Uani 1 1 d . .
C60 C 0.6908(10) -0.1118(11) 0.0416(10) 0.023(3) Uani 1 1 d . .
C61 C 0.7305(10) -0.1088(11) 0.1356(9) 0.022(3) Uani 1 1 d . .
C62 C 0.6606(11) -0.1106(11) 0.2103(10) 0.025(3) Uani 1 1 d . .
N63 N 0.7218(9) -0.1130(10) 0.2937(8) 0.026(2) Uani 1 1 d . .
C64 C 0.8323(10) -0.1152(12) 0.2897(10) 0.029(3) Uani 1 1 d . .
C65 C 0.6755(9) -0.1138(11) 0.3771(7) 0.055(2) Uani 1 1 d G .
C66 C 0.6222(10) -0.2118(9) 0.3696(7) 0.055(2) Uani 1 1 d G .
H66 H 0.621529 -0.278114 0.309723 0.066 Uiso 1 1 calc R U
C67 C 0.5700(9) -0.2126(9) 0.4495(8) 0.055(2) Uani 1 1 d G .
H67 H 0.533649 -0.279555 0.444376 0.066 Uiso 1 1 calc R U
C68 C 0.5711(9) -0.1155(10) 0.5371(7) 0.055(2) Uani 1 1 d G .
H68 H 0.535387 -0.116109 0.591747 0.066 Uiso 1 1 calc R U
C69 C 0.6243(9) -0.0176(9) 0.5446(7) 0.055(2) Uani 1 1 d G .
H69 H 0.625005 0.048779 0.604467 0.066 Uiso 1 1 calc R U
C70 C 0.6765(9) -0.0167(9) 0.4647(9) 0.055(2) Uani 1 1 d G .

loop_
_atom_site_aniso_label
_atom_site_aniso_U_11
_atom_site_aniso_U_22
_atom_site_aniso_U_33
_atom_site_aniso_U_23
_atom_site_aniso_U_13
_atom_site_aniso_U_12
I1 0.0430(6) 0.0488(7) 0.0494(7) 0.0117(5) 0.0152(5) 0.0132(5)
I2 0.0767(12) 0.1133(16) 0.0788(12) -0.0013(11) 0.0218(9) 0.0370(11)
S1 0.0196(15) 0.044(2) 0.0317(18) 0.0137(16) 0.0063(13) 0.0150(15)
S2 0.0119(13) 0.0300(17) 0.0291(16) 0.0094(14) 0.0078(11) 0.0102(12)
S3 0.033(2) 0.098(4) 0.038(2) 0.025(2) 0.0190(17) 0.046(2)
S4 0.0313(19) 0.109(4) 0.0227(17) 0.013(2) 0.0122(15) 0.043(2)
S5 0.0127(13) 0.048(2) 0.0319(17) 0.0155(16) 0.0090(12) 0.0148(14)
S6 0.072(4) 0.327(14) 0.032(3) 0.059(5) 0.022(3) 0.122(7)
C1 0.027(3) 0.063(5) 0.048(4) 0.017(3) 0.010(3) 0.025(3)
C2 0.027(3) 0.063(5) 0.048(4) 0.017(3) 0.010(3) 0.025(3)
C3 0.027(3) 0.063(5) 0.048(4) 0.017(3) 0.010(3) 0.025(3)
C4 0.027(3) 0.063(5) 0.048(4) 0.017(3) 0.010(3) 0.025(3)
C5 0.027(3) 0.063(5) 0.048(4) 0.017(3) 0.010(3) 0.025(3)
C6 0.027(3) 0.063(5) 0.048(4) 0.017(3) 0.010(3) 0.025(3)
N7 0.013(5) 0.040(7) 0.033(6) 0.010(5) 0.007(4) 0.017(5)
C8 0.014(5) 0.035(8) 0.029(7) 0.011(6) 0.011(5) 0.008(5)
C9 0.019(6) 0.045(9) 0.032(7) 0.010(6) 0.012(5) 0.020(6)
C10 0.012(5) 0.042(8) 0.028(7) 0.009(6) 0.007(5) 0.016(5)
C11 0.018(6) 0.043(9) 0.027(7) 0.007(6) 0.001(5) 0.011(6)
C12 0.021(6) 0.039(8) 0.021(6) 0.005(6) 0.004(5) 0.012(6)
N13 0.021(6) 0.089(11) 0.026(6) 0.008(7) 0.008(5) 0.033(7)
C14 0.031(8) 0.15(2) 0.014(7) 0.018(9) 0.008(6) 0.050(11)
C16 0.027(3) 0.111(7) 0.049(4) 0.033(5) 0.013(3) 0.033(4)
C17 0.027(3) 0.111(7) 0.049(4) 0.033(5) 0.013(3) 0.033(4)
C18 0.027(3) 0.111(7) 0.049(4) 0.033(5) 0.013(3) 0.033(4)
C19 0.027(3) 0.111(7) 0.049(4) 0.033(5) 0.013(3) 0.033(4)
C20 0.027(3) 0.111(7) 0.049(4) 0.033(5) 0.013(3) 0.033(4)
C21 0.027(3) 0.111(7) 0.049(4) 0.033(5) 0.013(3) 0.033(4)
I11 0.0525(7) 0.0576(8) 0.0656(8) 0.0355(7) 0.0099(6) 0.0118(6)
I12 0.0979(14) 0.0786(12) 0.0845(12) 0.0273(10) 0.0300(10) 0.0164(10)
S11 0.0222(16) 0.074(3) 0.0316(18) 0.0300(19) 0.0087(14) 0.0198(17)
S12 0.0196(15) 0.070(3) 0.041(2) 0.039(2) 0.0137(14) 0.0170(17)
S13 0.0170(14) 0.043(2) 0.0287(16) 0.0216(15) 0.0098(12) 0.0130(13)
S14 0.0171(14) 0.048(2) 0.0288(16) 0.0242(16) 0.0072(12) 0.0104(14)
S15 0.0312(19) 0.083(3) 0.0311(19) 0.035(2) 0.0080(15) 0.021(2)
S16 0.0230(15) 0.053(2) 0.0282(17) 0.0238(16) 0.0109(13) 0.0153(15)
C51 0.030(3) 0.118(7) 0.042(4) 0.053(5) 0.019(3) 0.037(4)
C52 0.030(3) 0.118(7) 0.042(4) 0.053(5) 0.019(3) 0.037(4)
C53 0.030(3) 0.118(7) 0.042(4) 0.053(5) 0.019(3) 0.037(4)
C54 0.030(3) 0.118(7) 0.042(4) 0.053(5) 0.019(3) 0.037(4)
C55 0.030(3) 0.118(7) 0.042(4) 0.053(5) 0.019(3) 0.037(4)
C56 0.030(3) 0.118(7) 0.042(4) 0.053(5) 0.019(3) 0.037(4)
N57 0.023(5) 0.065(8) 0.026(6) 0.033(6) 0.016(4) 0.030(6)
C58 0.013(5) 0.042(8) 0.028(7) 0.016(6) 0.007(5) 0.012(5)
C59 0.019(6) 0.035(8) 0.026(6) 0.018(6) 0.002(5) 0.009(5)
C60 0.016(5) 0.032(7) 0.029(7) 0.020(6) 0.009(5) 0.006(5)
C61 0.019(6) 0.030(7) 0.017(6) 0.014(5) 0.007(5) 0.004(5)
C62 0.024(6) 0.033(7) 0.018(6) 0.013(5) 0.002(5) 0.009(5)
N63 0.019(5) 0.041(7) 0.013(5) 0.010(5) 0.002(4) 0.007(5)
C64 0.016(6) 0.035(8) 0.024(6) 0.008(6) -0.002(5) 0.004(5)
C65 0.038(4) 0.108(7) 0.034(3) 0.039(4) 0.014(3) 0.033(4)
C66 0.038(4) 0.108(7) 0.034(3) 0.039(4) 0.014(3) 0.033(4)
C67 0.038(4) 0.108(7) 0.034(3) 0.039(4) 0.014(3) 0.033(4)
C68 0.038(4) 0.108(7) 0.034(3) 0.039(4) 0.014(3) 0.033(4)
C69 0.038(4) 0.108(7) 0.034(3) 0.039(4) 0.014(3) 0.033(4)
C70 0.038(4) 0.108(7) 0.034(3) 0.039(4) 0.014(3) 0.033(4)

loop_
_atom_type_symbol
_atom_type_description
_atom_type_scat_dispersion_real
_atom_type_scat_dispersion_imag
_atom_type_scat_source
C C 0.0033 0.0016 'International Tables Vol C Tables 4.2.6.8 and 6.1.1.4'
H H 0.0000 0.0000 'International Tables Vol C Tables 4.2.6.8 and 6.1.1.4'
I I -0.4742 1.8119 'International Tables Vol C Tables 4.2.6.8 and 6.1.1.4'
N N 0.0061 0.0033 'International Tables Vol C Tables 4.2.6.8 and 6.1.1.4'
S S 0.1246 0.1234 'International Tables Vol C Tables 4.2.6.8 and 6.1.1.4'

loop_
_geom_angle_atom_site_label_1
_geom_angle_atom_site_label_2
_geom_angle_atom_site_label_3
_geom_angle
C10 S2 C8 91.7(6)
C14 S4 C11 91.5(7)
C2 C1 C6 120.0
C2 C1 I1 119.9(5)
C6 C1 I1 120.1(5)
C3 C2 C1 120.0
C3 C2 H2 120.0
C1 C2 H2 120.0
C2 C3 C4 120.0
C2 C3 H3 120.0
C4 C3 H3 120.0
C5 C4 C3 120.0
C5 C4 H4 120.0
C3 C4 H4 120.0
C4 C5 C6 120.0
C4 C5 H5 120.0
C6 C5 H5 120.0
C5 C6 C1 120.0
C5 C6 N7 119.3(8)
C1 C6 N7 120.7(8)
C8 N7 C9 116.8(10)
C8 N7 C6 122.7(11)
C9 N7 C6 120.5(11)
N7 C8 S1 127.5(10)
N7 C8 S2 110.2(10)
S1 C8 S2 122.3(7)
N7 C9 C10 110.3(11)
N7 C9 S3 123.4(9)
C10 C9 S3 126.3(11)
C11 C10 C9 124.5(13)
C11 C10 S2 124.5(10)
C9 C10 S2 111.0(10)
C10 C11 C12 126.6(13)
C10 C11 S4 123.4(10)
C12 C11 S4 110.0(10)
N13 C12 C11 112.2(12)
N13 C12 S5 123.9(10)
C11 C12 S5 123.9(11)
C12 N13 C14 116.9(12)
C12 N13 C16 122.4(12)
C14 N13 C16 120.5(12)
N13 C14 S6 127.2(12)
N13 C14 S4 109.3(11)
S6 C14 S4 123.5(9)
C17 C16 C21 120.0
C17 C16 N13 118.0(11)
C21 C16 N13 122.0(10)
C18 C17 C16 120.0
C18 C17 H17 120.0
C16 C17 H17 120.0
C17 C18 C19 120.0
C17 C18 H18 120.0
C19 C18 H18 120.0
C18 C19 C20 120.0
C18 C19 H19 120.0
C20 C19 H19 120.0
C21 C20 C19 120.0
C21 C20 H20 120.0
C19 C20 H20 120.0
C20 C21 C16 120.0
C20 C21 I2 120.1(6)
C16 C21 I2 119.9(6)
C58 S13 C60 91.4(6)
C61 S14 C64 92.0(6)
C52 C51 C56 120.0
C52 C51 I11 120.4(6)
C56 C51 I11 119.5(6)
C51 C52 C53 120.0
C51 C52 H52 120.0
C53 C52 H52 120.0
C54 C53 C52 120.0
C54 C53 H53 120.0
C52 C53 H53 120.0
C55 C54 C53 120.0
C55 C54 H54 120.0
C53 C54 H54 120.0
C56 C55 C54 120.0
C56 C55 H55 120.0
C54 C55 H55 120.0
C55 C56 C51 120.0
C55 C56 N57 120.8(9)
C51 C56 N57 119.2(9)
C58 N57 C59 115.7(11)
C58 N57 C56 121.7(10)
C59 N57 C56 122.6(10)
N57 C58 S11 126.0(10)
N57 C58 S13 111.3(9)
S11 C58 S13 122.5(7)
N57 C59 C60 110.2(10)
N57 C59 S12 123.1(10)
C60 C59 S12 126.7(10)
C61 C60 C59 123.5(11)
C61 C60 S13 125.4(9)
C59 C60 S13 111.2(9)
C60 C61 C62 123.2(11)
C60 C61 S14 125.3(9)
C62 C61 S14 111.4(9)
N63 C62 C61 110.0(11)
N63 C62 S16 124.3(10)
C61 C62 S16 125.6(9)
C62 N63 C64 116.6(11)
C62 N63 C65 121.9(10)
C64 N63 C65 121.5(10)
N63 C64 S15 127.9(11)
N63 C64 S14 110.0(9)
S15 C64 S14 122.1(8)
C66 C65 C70 120.0
C66 C65 N63 119.8(9)
C70 C65 N63 120.1(9)
C65 C66 C67 120.0
C65 C66 H66 120.0
C67 C66 H66 120.0
C68 C67 C66 120.0
C68 C67 H67 120.0
C66 C67 H67 120.0
C69 C68 C67 120.0
C69 C68 H68 120.0
C67 C68 H68 120.0
C70 C69 C68 120.0
C70 C69 H69 120.0
C68 C69 H69 120.0
C69 C70 C65 120.0
C69 C70 I12 120.5(6)
C65 C70 I12 119.5(6)

loop_
_geom_bond_atom_site_label_1
_geom_bond_atom_site_label_2
_geom_bond_distance
I1 C1 2.070(8)
I2 C21 2.115(11)
S1 C8 1.623(14)
S2 C10 1.730(14)
S2 C8 1.761(13)
S3 C9 1.629(14)
S4 C14 1.772(16)
S4 C11 1.775(15)
S5 C12 1.635(14)
S6 C14 1.597(18)
C1 C2 1.3900
C1 C6 1.3900
C2 C3 1.3900
C2 H2 0.9500
C3 C4 1.3900
C3 H3 0.9500
C4 C5 1.3900
C4 H4 0.9500
C5 C6 1.3900
C5 H5 0.9500
C6 N7 1.430(11)
N7 C8 1.365(17)
N7 C9 1.382(19)
C9 C10 1.454(16)
C10 C11 1.366(19)
C11 C12 1.434(18)
C12 N13 1.368(19)
N13 C14 1.393(19)
N13 C16 1.418(13)
C16 C17 1.3900
C16 C21 1.3900
C17 C18 1.3900
C17 H17 0.9500
C18 C19 1.3900
C18 H18 0.9500
C19 C20 1.3900
C19 H19 0.9500
C20 C21 1.3900
C20 H20 0.9500
I11 C51 2.049(9)
I12 C70 2.198(10)
S11 C58 1.641(13)
S12 C59 1.632(13)
S13 C58 1.737(14)
S13 C60 1.747(12)
S14 C61 1.739(13)
S14 C64 1.759(15)
S15 C64 1.619(13)
S16 C62 1.629(13)
C51 C52 1.3900
C51 C56 1.3900
C52 C53 1.3900
C52 H52 0.9500
C53 C54 1.3900
C53 H53 0.9500
C54 C55 1.3900
C54 H54 0.9500
C55 C56 1.3900
C55 H55 0.9500
C56 N57 1.413(12)
N57 C58 1.384(15)
N57 C59 1.388(16)
C59 C60 1.453(17)
C60 C61 1.386(18)
C61 C62 1.464(17)
C62 N63 1.387(16)
N63 C64 1.395(16)
N63 C65 1.397(13)
C65 C66 1.3900
C65 C70 1.3900
C66 C67 1.3900
C66 H66 0.9500
C67 C68 1.3900
C67 H67 0.9500
C68 C69 1.3900
C68 H68 0.9500
C69 C70 1.3900
C69 H69 0.9500

loop_
_geom_torsion_atom_site_label_1
_geom_torsion_atom_site_label_2
_geom_torsion_atom_site_label_3
_geom_torsion_atom_site_label_4
_geom_torsion
C6 C1 C2 C3 0.0
I1 C1 C2 C3 -178.7(9)
C1 C2 C3 C4 0.0
C2 C3 C4 C5 0.0
C3 C4 C5 C6 0.0
C4 C5 C6 C1 0.0
C4 C5 C6 N7 -177.9(12)
C2 C1 C6 C5 0.0
I1 C1 C6 C5 178.7(9)
C2 C1 C6 N7 177.9(12)
I1 C1 C6 N7 -3.5(11)
C5 C6 N7 C8 -84.5(15)
C1 C6 N7 C8 97.7(14)
C5 C6 N7 C9 98.9(14)
C1 C6 N7 C9 -79.0(15)
C9 N7 C8 S1 -179.4(12)
C6 N7 C8 S1 4(2)
C9 N7 C8 S2 1.3(17)
C6 N7 C8 S2 -175.5(10)
C10 S2 C8 N7 -1.3(11)
C10 S2 C8 S1 179.3(10)
C8 N7 C9 C10 -0.5(19)
C6 N7 C9 C10 176.3(12)
C8 N7 C9 S3 -178.9(12)
C6 N7 C9 S3 -2(2)
N7 C9 C10 C11 179.4(15)
S3 C9 C10 C11 -2(2)
N7 C9 C10 S2 -0.5(17)
S3 C9 C10 S2 177.9(10)
C8 S2 C10 C11 -178.9(15)
C8 S2 C10 C9 1.0(12)
C9 C10 C11 C12 -179.9(15)
S2 C10 C11 C12 0(2)
C9 C10 C11 S4 0(2)
S2 C10 C11 S4 -179.9(9)
C14 S4 C11 C10 -177.0(16)
C14 S4 C11 C12 3.1(14)
C10 C11 C12 N13 177.3(16)
S4 C11 C12 N13 -2.8(18)
C10 C11 C12 S5 -2(2)
S4 C11 C12 S5 178.0(9)
C11 C12 N13 C14 1(2)
S5 C12 N13 C14 -180.0(16)
C11 C12 N13 C16 174.7(15)
S5 C12 N13 C16 -6(2)
C12 N13 C14 S6 -177.5(19)
C16 N13 C14 S6 9(3)
C12 N13 C14 S4 1(3)
C16 N13 C14 S4 -172.5(14)
C11 S4 C14 N13 -2.6(18)
C11 S4 C14 S6 176.5(19)
C12 N13 C16 C17 90.1(18)
C14 N13 C16 C17 -96.3(19)
C12 N13 C16 C21 -91.3(17)
C14 N13 C16 C21 82(2)
C21 C16 C17 C18 0.0
N13 C16 C17 C18 178.6(12)
C16 C17 C18 C19 0.0
C17 C18 C19 C20 0.0
C18 C19 C20 C21 0.0
C19 C20 C21 C16 0.0
C19 C20 C21 I2 178.0(9)
C17 C16 C21 C20 0.0
N13 C16 C21 C20 -178.5(13)
C17 C16 C21 I2 -178.0(9)
N13 C16 C21 I2 3.5(12)
C56 C51 C52 C53 0.0
I11 C51 C52 C53 -177.4(7)
C51 C52 C53 C54 0.0
C52 C53 C54 C55 0.0
C53 C54 C55 C56 0.0
C54 C55 C56 C51 0.0
C54 C55 C56 N57 -178.7(10)
C52 C51 C56 C55 0.0
I11 C51 C56 C55 177.4(7)
C52 C51 C56 N57 178.7(10)
I11 C51 C56 N57 -3.9(9)
C55 C56 N57 C58 -86.2(14)
C51 C56 N57 C58 95.1(14)
C55 C56 N57 C59 94.5(14)
C51 C56 N57 C59 -84.2(14)
C59 N57 C58 S11 -179.2(11)
C56 N57 C58 S11 1(2)
C59 N57 C58 S13 5.5(17)
C56 N57 C58 S13 -173.8(11)
C60 S13 C58 N57 -4.9(11)
C60 S13 C58 S11 179.7(10)
C58 N57 C59 C60 -3.0(18)
C56 N57 C59 C60 176.2(12)
C58 N57 C59 S12 178.3(11)
C56 N57 C59 S12 -2(2)
N57 C59 C60 C61 178.5(13)
S12 C59 C60 C61 -3(2)
N57 C59 C60 S13 -0.8(15)
S12 C59 C60 S13 177.8(9)
C58 S13 C60 C61 -176.0(13)
C58 S13 C60 C59 3.2(11)
C59 C60 C61 C62 -178.3(13)
S13 C60 C61 C62 1(2)
C59 C60 C61 S14 -1(2)
S13 C60 C61 S14 178.0(8)
C64 S14 C61 C60 -175.5(13)
C64 S14 C61 C62 1.9(11)
C60 C61 C62 N63 176.6(13)
S14 C61 C62 N63 -0.9(14)
C60 C61 C62 S16 -5(2)
S14 C61 C62 S16 177.3(9)
C61 C62 N63 C64 -1.1(17)
S16 C62 N63 C64 -179.3(11)
C61 C62 N63 C65 179.2(12)
S16 C62 N63 C65 1.0(19)
C62 N63 C64 S15 -177.4(11)
C65 N63 C64 S15 2(2)
C62 N63 C64 S14 2.5(16)
C65 N63 C64 S14 -177.8(10)
C61 S14 C64 N63 -2.5(11)
C61 S14 C64 S15 177.5(10)
C62 N63 C65 C66 88.1(14)
C64 N63 C65 C66 -91.6(13)
C62 N63 C65 C70 -88.0(13)
C64 N63 C65 C70 92.4(13)
C70 C65 C66 C67 0.0
N63 C65 C66 C67 -176.0(10)
C65 C66 C67 C68 0.0
C66 C67 C68 C69 0.0
C67 C68 C69 C70 0.0
C68 C69 C70 C65 0.0
C68 C69 C70 I12 179.3(8)
C66 C65 C70 C69 0.0
N63 C65 C70 C69 176.0(10)
C66 C65 C70 I12 -179.4(8)
N63 C65 C70 I12 -3.3(9)
